data_4328766
loop_
_publ_author_name
'Juan Diwu'
'Shuao Wang'
'Thomas E. Albrecht-Schmitt'

_publ_section_title
;
 Periodic Trends in Hexanuclear Actinide Clusters
;
_journal_name_full 'Inorganic Chemistry'
_journal_page_first 4088
_journal_page_last 4093
_journal_paper_doi 10.1021/ic2023242
_journal_volume 51
_journal_year 2012
_chemical_formula_sum 'C36 H24 N9 O90 P12 Th6 Tl3'
_chemical_formula_weight 4399.63
_chemical_name_common 'Thorium 1,2-Phenyldiphosphonate cluster'
_chemical_name_systematic
; 
 ? 
;
_space_group_IT_number 2
_symmetry_cell_setting triclinic
_symmetry_space_group_name_Hall '-P 1'
_symmetry_space_group_name_H-M 'P -1'
_atom_sites_solution_hydrogens none
_atom_sites_solution_primary direct
_atom_sites_solution_secondary difmap
_audit_creation_method SHELXL-97
_cell_angle_alpha 112.6960(10)
_cell_angle_beta 108.561(2)
_cell_angle_gamma 98.826(2)
_cell_formula_units_Z 1
_cell_length_a 12.1919(17)
_cell_length_b 15.644(2)
_cell_length_c 16.615(2)
_cell_measurement_reflns_used 11938
_cell_measurement_temperature 100(2)
_cell_measurement_theta_max 27.56
_cell_measurement_theta_min 1.46
_cell_volume 2629.6(6)
_computing_cell_refinement 'SMART SAINT'
_computing_data_collection SMART
_computing_data_reduction SAINT
_computing_molecular_graphics 'SHELXP-97 (Sheldrick, 1997)'
_computing_publication_material 'SHELCIF-97 (Sheldrick, 2000)'
_computing_structure_refinement 'SHELXL-97 (Sheldrick, 1997)'
_computing_structure_solution 'SHELXS-97 (Sheldrick, 1990)'
_diffrn_ambient_temperature 100(2)
_diffrn_detector_area_resol_mean 0
_diffrn_measured_fraction_theta_full 0.982
_diffrn_measured_fraction_theta_max 0.982
_diffrn_measurement_device_type 'Bruker APEXII'
_diffrn_measurement_method '0.3 wide w/ exposures'
_diffrn_radiation_monochromator 'Quazar optics'
_diffrn_radiation_source 'Imus microfocused'
_diffrn_radiation_type MoK\a
_diffrn_radiation_wavelength 0.71073
_diffrn_reflns_av_R_equivalents 0.1080
_diffrn_reflns_av_sigmaI/netI 0.1070
_diffrn_reflns_limit_h_max 15
_diffrn_reflns_limit_h_min -15
_diffrn_reflns_limit_k_max 20
_diffrn_reflns_limit_k_min -20
_diffrn_reflns_limit_l_max 21
_diffrn_reflns_limit_l_min -21
_diffrn_reflns_number 30910
_diffrn_reflns_theta_full 27.56
_diffrn_reflns_theta_max 27.56
_diffrn_reflns_theta_min 1.46
_exptl_absorpt_coefficient_mu 13.339
_exptl_absorpt_correction_T_max 0.513
_exptl_absorpt_correction_T_min 0.358
_exptl_absorpt_correction_type numerical
_exptl_absorpt_process_details shelxprep
_exptl_crystal_colour Colorless
_exptl_crystal_density_diffrn 2.778
_exptl_crystal_density_meas ?
_exptl_crystal_description Block
_exptl_crystal_F_000 1986
_exptl_crystal_size_max 0.08
_exptl_crystal_size_mid 0.07
_exptl_crystal_size_min 0.05
_refine_diff_density_max 2.795
_refine_diff_density_min -1.972
_refine_diff_density_rms 0.276
_refine_ls_extinction_method none
_refine_ls_goodness_of_fit_ref 0.825
_refine_ls_hydrogen_treatment none
_refine_ls_matrix_type full
_refine_ls_number_parameters 718
_refine_ls_number_reflns 11938
_refine_ls_number_restraints 6
_refine_ls_restrained_S_all 0.826
_refine_ls_R_factor_all 0.0554
_refine_ls_R_factor_gt 0.0385
_refine_ls_shift/su_max 0.002
_refine_ls_shift/su_mean 0.000
_refine_ls_structure_factor_coef Fsqd
_refine_ls_weighting_details 'calc w=1/[\s^2^(Fo^2^)+(0.0124P)^2^+0.0000P] where P=(Fo^2^+2Fc^2^)/3'
_refine_ls_weighting_scheme calc
_refine_ls_wR_factor_gt 0.0742
_refine_ls_wR_factor_ref 0.0788
_reflns_number_gt 8852
_reflns_number_total 11938
_reflns_threshold_expression >2sigma(I)
_cod_data_source_file ic2023242_si_002_1.cif
_cod_data_source_block Th6-3
_cod_depositor_comments
;
The following automatic conversions were performed:

'_exptl_crystal_density_meas' value 'n/a' was changed to '?' - the
value is perceived as not measured.

Automatic conversion script
Id: cif_fix_values 3008 2015-01-20 13:52:24Z robertas 
;
_cod_original_cell_volume 2629.5(6)
_cod_database_code 4328766

loop_
_symmetry_equiv_pos_as_xyz
'x, y, z'
'-x, -y, -z'

loop_
_atom_site_label
_atom_site_type_symbol
_atom_site_fract_x
_atom_site_fract_y
_atom_site_fract_z
_atom_site_U_iso_or_equiv
_atom_site_adp_type
_atom_site_occupancy
_atom_site_symmetry_multiplicity
_atom_site_calc_flag
_atom_site_refinement_flags
Th1 Th 0.24041(2) 0.74672(2) 0.480426(19) 0.01261(7) Uani 1 1 d .
Th2 Th 0.72603(3) 0.96595(2) 0.751979(18) 0.01306(7) Uani 1 1 d .
Th3 Th 0.50530(3) 1.25842(2) 0.755210(19) 0.01349(7) Uani 1 1 d .
Tl1 Tl 0.18257(3) 1.02415(3) 0.48635(2) 0.02692(9) Uani 1 1 d .
Tl2 Tl 0.5000 1.0000 0.5000 0.03145(13) Uani 1 2 d S
P1 P 0.23572(18) 0.82224(16) 0.29013(13) 0.0133(4) Uani 1 1 d .
P2 P 0.56308(18) 0.78660(16) 0.49087(13) 0.0134(4) Uani 1 1 d .
P3 P 0.34054(18) 0.57443(16) 0.31906(14) 0.0150(4) Uani 1 1 d .
P4 P 0.45787(19) 0.79786(16) 0.72726(14) 0.0156(4) Uani 1 1 d .
P5 P 0.7478(2) 1.22074(16) 0.92170(14) 0.0170(5) Uani 1 1 d .
P6 P 0.41110(18) 0.99134(16) 0.68588(13) 0.0135(4) Uani 1 1 d .
O1 O 0.6639(5) 0.8604(4) 0.5885(3) 0.0155(12) Uani 1 1 d .
O2 O 0.4372(5) 0.7893(4) 0.4865(3) 0.0152(12) Uani 1 1 d .
O3 O 0.7680(5) 1.0755(4) 0.6924(3) 0.0172(12) Uani 1 1 d .
O4 O 0.3116(5) 0.9176(4) 0.5874(3) 0.0166(12) Uani 1 1 d .
O5 O 0.6279(5) 1.3709(4) 0.7320(3) 0.0176(12) Uani 1 1 d .
O6 O 0.6438(5) 1.1881(4) 0.7117(3) 0.0150(12) Uani 1 1 d .
O7 O 0.2743(5) 0.4631(4) 0.2429(3) 0.0189(13) Uani 1 1 d .
O8 O 0.8173(5) 0.8304(4) 0.7545(4) 0.0236(14) Uani 1 1 d .
O9 O 0.4074(5) 1.0943(4) 0.7066(3) 0.0158(12) Uani 1 1 d .
O10 O 0.6394(5) 1.2531(4) 0.8904(3) 0.0215(13) Uani 1 1 d .
O11 O 0.0579(5) 0.8203(4) 0.4636(4) 0.0203(13) Uani 1 1 d .
O1W O 0.9225(5) 1.1515(4) 1.0813(4) 0.0250(14) Uani 1 1 d .
O12 O 0.4535(5) 0.7189(4) 0.7640(3) 0.0185(12) Uani 1 1 d .
O13 O 0.4164(4) 1.1925(4) 0.5877(3) 0.0153(12) Uani 1 1 d .
O14 O 0.2583(5) 0.6063(4) 0.3681(3) 0.0179(12) Uani 1 1 d .
O15 O 0.7303(5) 1.1134(4) 0.8698(3) 0.0177(12) Uani 1 1 d .
O16 O 0.7850(5) 1.2529(4) 1.0319(3) 0.0206(13) Uani 1 1 d .
O17 O 0.5340(5) 0.9797(4) 0.6898(3) 0.0161(12) Uani 1 1 d .
O18 O 0.2121(5) 0.8018(4) 0.3663(3) 0.0165(12) Uani 1 1 d .
O19 O 0.3682(5) 0.7531(4) 0.6241(3) 0.0180(12) Uani 1 1 d .
O20 O 0.1618(5) 0.6025(5) 0.5061(4) 0.0255(14) Uani 1 1 d .
O21 O 0.5887(5) 0.8370(4) 0.7470(4) 0.0201(13) Uani 1 1 d .
O3W O 0.6530(5) 0.6791(4) 0.8670(4) 0.0271(14) Uani 1 1 d .
O2W O 1.1291(5) 1.1714(4) 1.0468(4) 0.0259(14) Uani 1 1 d .
O22 O 0.1081(5) 0.7817(5) 0.5783(4) 0.0279(15) Uani 1 1 d .
O23 O 0.8015(5) 0.9746(4) 0.9167(4) 0.0257(14) Uani 1 1 d .
O24 O 0.0324(5) 0.6340(5) 0.3515(4) 0.0305(15) Uani 1 1 d .
O25 O 0.9276(5) 0.9756(5) 0.7172(4) 0.0249(14) Uani 1 1 d .
O26 O 0.9548(5) 1.0752(5) 0.8585(4) 0.0275(15) Uani 1 1 d .
O27 O 0.5958(5) 1.4228(4) 0.9099(4) 0.0248(14) Uani 1 1 d .
O28 O 0.9004(6) 1.6403(5) 0.7465(4) 0.0347(16) Uani 1 1 d .
O29 O 0.3994(5) 1.3884(5) 0.7447(4) 0.0317(15) Uani 1 1 d .
O30 O 1.0162(6) 1.5541(5) 0.7752(4) 0.0386(17) Uani 1 1 d .
O31 O 0.3774(6) 1.2687(5) 0.8555(4) 0.0351(16) Uani 1 1 d .
O7W O 1.0191(6) 0.8199(5) 0.7331(4) 0.0345(17) Uani 1 1 d .
O6W O 0.4476(6) 1.3980(5) 1.0404(4) 0.0371(17) Uani 1 1 d .
O32 O 1.0992(5) 1.0959(6) 0.8091(4) 0.044(2) Uani 1 1 d .
N1 N 0.9979(7) 1.0503(5) 0.7956(5) 0.0244(17) Uani 1 1 d .
O5W O 0.6970(6) 1.4238(5) 1.0984(4) 0.0378(17) Uani 1 1 d .
N2 N 0.0424(7) 0.8182(6) 0.5349(5) 0.0250(17) Uani 1 1 d .
O33 O -0.0369(7) 0.8470(6) 0.5582(5) 0.049(2) Uani 1 1 d .
O4W O -0.0747(6) 0.9283(6) 0.3785(5) 0.0463(19) Uani 1 1 d .
N3 N 0.9927(8) 1.6148(6) 0.7460(5) 0.036(2) Uani 1 1 d .
O34 O 0.2579(6) 1.2494(5) 0.6792(4) 0.0413(18) Uani 1 1 d .
C1 C 0.5741(7) 0.6673(6) 0.4699(5) 0.0154(17) Uani 1 1 d .
C2 C 0.3868(7) 0.9685(6) 0.7792(5) 0.0161(18) Uani 1 1 d .
C3 C 0.5030(8) 0.4909(6) 0.3928(5) 0.0193(18) Uani 1 1 d .
H3A H 0.4396 0.4310 0.3480 0.023 Uiso 1 1 calc R
C4 C 0.4822(7) 0.5789(6) 0.4023(5) 0.0169(17) Uani 1 1 d .
C5 C 0.6875(8) 0.6645(7) 0.5236(5) 0.023(2) Uani 1 1 d .
H5A H 0.7516 0.7239 0.5686 0.027 Uiso 1 1 calc R
C6 C 0.1160(7) 0.7340(6) 0.1742(5) 0.0176(18) Uani 1 1 d .
N4 N 0.2853(7) 1.3409(8) 0.7038(6) 0.042(2) Uani 1 1 d .
O8W O 0.2553(5) 0.5793(6) 0.7046(4) 0.0442(19) Uani 1 1 d U
C7 C 0.4093(7) 0.8904(6) 0.7974(5) 0.0166(18) Uani 1 1 d .
C8 C 0.1245(7) 0.7136(6) 0.0865(5) 0.0179(18) Uani 1 1 d .
C9 C 0.3876(7) 0.8822(6) 0.8722(5) 0.0218(19) Uani 1 1 d .
H9A H 0.4000 0.8288 0.8839 0.026 Uiso 1 1 calc R
C10 C 0.3459(7) 1.0353(6) 0.8374(5) 0.0224(19) Uani 1 1 d .
H10A H 0.3304 1.0879 0.8254 0.027 Uiso 1 1 calc R
C11 C 0.7076(8) 0.5754(7) 0.5118(5) 0.026(2) Uani 1 1 d .
H11A H 0.7850 0.5743 0.5478 0.032 Uiso 1 1 calc R
C12 C 0.6136(8) 0.4894(6) 0.4472(5) 0.0210(19) Uani 1 1 d .
H12A H 0.6255 0.4288 0.4404 0.025 Uiso 1 1 calc R
C13 C 0.3277(8) 1.0259(7) 0.9121(6) 0.026(2) Uani 1 1 d .
H13A H 0.3006 1.0724 0.9510 0.032 Uiso 1 1 calc R
C14 C 0.3483(8) 0.9501(7) 0.9303(6) 0.027(2) Uani 1 1 d .
H14A H 0.3360 0.9438 0.9817 0.033 Uiso 1 1 calc R
O35 O 1.0600(7) 1.6497(6) 0.7156(6) 0.061(2) Uani 1 1 d .
C15 C 0.0093(8) 0.6859(7) 0.1734(6) 0.029(2) Uani 1 1 d .
H15A H 0.0027 0.7007 0.2324 0.035 Uiso 1 1 calc R
C16 C 0.0276(8) 0.6449(7) 0.0018(6) 0.028(2) Uani 1 1 d .
H16A H 0.0328 0.6309 -0.0575 0.034 Uiso 1 1 calc R
C17 C -0.0879(8) 0.6168(8) 0.0882(6) 0.039(3) Uani 1 1 d .
H17A H -0.1601 0.5845 0.0888 0.047 Uiso 1 1 calc R
C18 C -0.0775(9) 0.5960(8) 0.0023(6) 0.041(3) Uani 1 1 d .
H18A H -0.1424 0.5480 -0.0564 0.049 Uiso 1 1 calc R
O36 O 0.2113(7) 1.3852(8) 0.6945(7) 0.092(4) Uani 1 1 d .
N5 N 0.0608(13) 0.5567(11) 0.4998(9) 0.023(3) Uani 0.50 1 d P
O37 O 0.0628(13) 0.4991(11) 0.5371(9) 0.043(4) Uani 0.50 1 d P
O38 O -0.0340(12) 0.5761(11) 0.4715(10) 0.039(3) Uani 0.50 1 d P

loop_
_atom_site_aniso_label
_atom_site_aniso_U_11
_atom_site_aniso_U_22
_atom_site_aniso_U_33
_atom_site_aniso_U_23
_atom_site_aniso_U_13
_atom_site_aniso_U_12
Th1 0.01282(14) 0.01320(15) 0.01174(14) 0.00611(12) 0.00562(11) 0.00197(12)
Th2 0.01447(15) 0.01348(16) 0.01005(13) 0.00547(12) 0.00436(11) 0.00289(12)
Th3 0.01596(15) 0.01262(16) 0.01123(14) 0.00511(12) 0.00618(11) 0.00274(12)
Tl1 0.02393(19) 0.0318(2) 0.02864(19) 0.01610(16) 0.01295(15) 0.00806(16)
Tl2 0.0299(3) 0.0300(3) 0.0350(3) 0.0158(2) 0.0130(2) 0.0099(2)
P1 0.0132(10) 0.0150(11) 0.0110(9) 0.0068(8) 0.0044(8) 0.0020(9)
P2 0.0152(10) 0.0144(11) 0.0116(9) 0.0072(8) 0.0059(8) 0.0035(9)
P3 0.0165(11) 0.0131(11) 0.0149(10) 0.0068(9) 0.0065(8) 0.0031(9)
P4 0.0186(11) 0.0145(11) 0.0137(10) 0.0079(9) 0.0063(8) 0.0028(9)
P5 0.0235(12) 0.0154(12) 0.0107(10) 0.0054(9) 0.0067(8) 0.0050(9)
P6 0.0133(10) 0.0135(11) 0.0126(10) 0.0056(8) 0.0052(8) 0.0025(9)
O1 0.018(3) 0.016(3) 0.013(3) 0.005(2) 0.008(2) 0.006(2)
O2 0.016(3) 0.018(3) 0.013(3) 0.008(2) 0.007(2) 0.005(2)
O3 0.015(3) 0.020(3) 0.014(3) 0.005(2) 0.008(2) 0.003(2)
O4 0.021(3) 0.018(3) 0.012(3) 0.010(2) 0.005(2) 0.005(3)
O5 0.020(3) 0.021(3) 0.015(3) 0.012(2) 0.008(2) 0.003(3)
O6 0.017(3) 0.014(3) 0.009(2) 0.002(2) 0.003(2) 0.004(2)
O7 0.023(3) 0.015(3) 0.011(3) 0.001(2) 0.006(2) 0.002(3)
O8 0.029(3) 0.029(4) 0.018(3) 0.015(3) 0.008(2) 0.015(3)
O9 0.015(3) 0.017(3) 0.014(3) 0.009(2) 0.006(2) 0.000(2)
O10 0.028(3) 0.025(4) 0.012(3) 0.009(3) 0.007(2) 0.010(3)
O11 0.023(3) 0.020(3) 0.019(3) 0.008(3) 0.010(2) 0.008(3)
O1W 0.026(3) 0.026(4) 0.016(3) 0.009(3) 0.003(2) 0.004(3)
O12 0.021(3) 0.020(3) 0.019(3) 0.014(3) 0.008(2) 0.007(3)
O13 0.017(3) 0.024(3) 0.011(3) 0.011(2) 0.009(2) 0.006(3)
O14 0.018(3) 0.018(3) 0.018(3) 0.009(2) 0.008(2) 0.003(3)
O15 0.021(3) 0.014(3) 0.016(3) 0.006(2) 0.008(2) 0.003(3)
O16 0.034(3) 0.016(3) 0.005(2) 0.001(2) 0.006(2) 0.005(3)
O17 0.020(3) 0.013(3) 0.009(2) 0.004(2) 0.005(2) -0.003(2)
O18 0.017(3) 0.020(3) 0.015(3) 0.011(2) 0.005(2) 0.003(3)
O19 0.019(3) 0.013(3) 0.014(3) 0.006(2) 0.001(2) -0.001(2)
O20 0.019(3) 0.030(4) 0.036(3) 0.022(3) 0.015(3) 0.006(3)
O21 0.023(3) 0.016(3) 0.021(3) 0.010(3) 0.008(2) 0.005(3)
O3W 0.026(3) 0.026(4) 0.024(3) 0.007(3) 0.010(3) 0.006(3)
O2W 0.035(4) 0.022(4) 0.017(3) 0.010(3) 0.007(3) 0.007(3)
O22 0.035(4) 0.032(4) 0.028(3) 0.020(3) 0.019(3) 0.014(3)
O23 0.038(4) 0.025(4) 0.015(3) 0.011(3) 0.010(3) 0.011(3)
O24 0.022(3) 0.024(4) 0.027(3) 0.000(3) 0.006(3) 0.003(3)
O25 0.025(3) 0.028(4) 0.018(3) 0.009(3) 0.006(3) 0.009(3)
O26 0.026(3) 0.034(4) 0.012(3) 0.002(3) 0.010(2) 0.002(3)
O27 0.036(4) 0.018(3) 0.014(3) 0.004(2) 0.008(3) 0.003(3)
O28 0.028(4) 0.029(4) 0.040(4) 0.010(3) 0.015(3) 0.002(3)
O29 0.022(3) 0.026(4) 0.044(4) 0.017(3) 0.012(3) 0.004(3)
O30 0.059(5) 0.021(4) 0.026(3) 0.008(3) 0.012(3) 0.010(4)
O31 0.044(4) 0.029(4) 0.035(4) 0.011(3) 0.025(3) 0.010(3)
O7W 0.041(4) 0.048(5) 0.026(3) 0.023(3) 0.020(3) 0.016(4)
O6W 0.050(4) 0.030(4) 0.030(3) 0.012(3) 0.021(3) 0.005(4)
O32 0.013(3) 0.070(6) 0.045(4) 0.026(4) 0.012(3) 0.003(4)
N1 0.027(4) 0.017(4) 0.024(4) 0.007(3) 0.007(3) 0.006(3)
O5W 0.045(4) 0.049(5) 0.025(3) 0.020(3) 0.016(3) 0.018(4)
N2 0.031(4) 0.021(4) 0.026(4) 0.009(3) 0.016(3) 0.011(4)
O33 0.065(5) 0.068(6) 0.064(5) 0.044(4) 0.057(4) 0.045(5)
O4W 0.041(4) 0.051(5) 0.054(4) 0.027(4) 0.027(4) 0.010(4)
N3 0.041(5) 0.022(5) 0.034(5) 0.003(4) 0.018(4) 0.002(4)
O34 0.032(4) 0.032(5) 0.042(4) 0.005(3) 0.013(3) 0.003(4)
C1 0.021(4) 0.013(4) 0.008(4) 0.002(3) 0.007(3) 0.001(4)
C2 0.009(4) 0.029(5) 0.014(4) 0.012(4) 0.007(3) 0.006(4)
C3 0.030(5) 0.014(4) 0.011(4) 0.004(3) 0.010(3) 0.000(4)
C4 0.023(4) 0.018(5) 0.015(4) 0.010(3) 0.009(3) 0.006(4)
C5 0.022(5) 0.032(5) 0.018(4) 0.012(4) 0.010(4) 0.011(4)
C6 0.024(5) 0.007(4) 0.012(4) 0.000(3) 0.005(3) -0.002(3)
N4 0.019(5) 0.053(7) 0.043(5) 0.015(5) 0.009(4) 0.008(5)
O8W 0.017(3) 0.058(4) 0.041(3) 0.005(3) 0.018(2) 0.004(3)
C7 0.012(4) 0.024(5) 0.013(4) 0.011(4) 0.004(3) 0.000(4)
C8 0.024(5) 0.008(4) 0.016(4) 0.006(3) 0.002(3) 0.002(4)
C9 0.027(5) 0.022(5) 0.020(4) 0.014(4) 0.009(4) 0.004(4)
C10 0.029(5) 0.021(5) 0.024(4) 0.010(4) 0.018(4) 0.009(4)
C11 0.030(5) 0.031(6) 0.015(4) 0.009(4) 0.006(4) 0.015(4)
C12 0.036(5) 0.016(5) 0.015(4) 0.008(4) 0.011(4) 0.016(4)
C13 0.031(5) 0.032(6) 0.027(5) 0.016(4) 0.021(4) 0.015(4)
C14 0.026(5) 0.033(6) 0.015(4) 0.007(4) 0.008(4) 0.002(4)
O35 0.069(6) 0.072(6) 0.103(7) 0.065(6) 0.069(5) 0.039(5)
C15 0.022(5) 0.029(6) 0.020(4) 0.010(4) 0.000(4) -0.014(4)
C16 0.036(5) 0.018(5) 0.015(4) 0.006(4) 0.001(4) -0.004(4)
C17 0.025(5) 0.043(7) 0.029(5) 0.018(5) -0.001(4) -0.018(5)
C18 0.036(6) 0.042(7) 0.024(5) 0.013(5) 0.000(4) -0.006(5)
O36 0.021(4) 0.089(8) 0.133(9) 0.035(7) 0.007(5) 0.028(5)
N5 0.024(8) 0.020(8) 0.019(7) 0.014(7) 0.001(6) -0.004(7)
O37 0.036(8) 0.037(9) 0.050(9) 0.029(8) 0.008(7) -0.006(7)
O38 0.028(8) 0.038(10) 0.053(9) 0.030(8) 0.008(7) 0.008(7)

loop_
_atom_type_symbol
_atom_type_description
_atom_type_scat_dispersion_real
_atom_type_scat_dispersion_imag
_atom_type_scat_source
C C 0.0033 0.0016 'International Tables Vol C Tables 4.2.6.8 and 6.1.1.4'
N N 0.0061 0.0033 'International Tables Vol C Tables 4.2.6.8 and 6.1.1.4'
O O 0.0106 0.0060 'International Tables Vol C Tables 4.2.6.8 and 6.1.1.4'
P P 0.1023 0.0942 'International Tables Vol C Tables 4.2.6.8 and 6.1.1.4'
Tl Tl -2.8358 9.6688 'International Tables Vol C Tables 4.2.6.8 and 6.1.1.4'
Th Th -7.2400 8.8979 'International Tables Vol C Tables 4.2.6.8 and 6.1.1.4'
H H 0.0000 0.0000 'International Tables Vol C Tables 4.2.6.8 and 6.1.1.4'

loop_
_geom_angle_atom_site_label_1
_geom_angle_atom_site_label_2
_geom_angle_atom_site_label_3
_geom_angle
_geom_angle_site_symmetry_1
_geom_angle_site_symmetry_3
O18 Th1 O2 77.44(17) . .
O18 Th1 O19 149.28(18) . .
O2 Th1 O19 75.77(17) . .
O18 Th1 O14 86.16(18) . .
O2 Th1 O14 72.81(18) . .
O19 Th1 O14 99.90(18) . .
O18 Th1 O4 82.28(17) . .
O2 Th1 O4 79.46(18) . .
O19 Th1 O4 78.33(18) . .
O14 Th1 O4 151.68(17) . .
O18 Th1 O24 77.04(19) . .
O2 Th1 O24 135.49(17) . .
O19 Th1 O24 133.38(19) . .
O14 Th1 O24 69.66(19) . .
O4 Th1 O24 131.57(19) . .
O18 Th1 O20 142.99(18) . .
O2 Th1 O20 121.64(18) . .
O19 Th1 O20 66.13(18) . .
O14 Th1 O20 72.28(18) . .
O4 Th1 O20 129.51(17) . .
O24 Th1 O20 67.47(19) . .
O18 Th1 O22 117.00(19) . .
O2 Th1 O22 144.86(18) . .
O19 Th1 O22 79.01(18) . .
O14 Th1 O22 136.16(19) . .
O4 Th1 O22 71.73(18) . .
O24 Th1 O22 79.58(19) . .
O20 Th1 O22 67.34(19) . .
O18 Th1 O11 68.94(17) . .
O2 Th1 O11 136.23(18) . .
O19 Th1 O11 124.03(17) . .
O14 Th1 O11 129.62(17) . .
O4 Th1 O11 69.20(17) . .
O24 Th1 O11 62.57(19) . .
O20 Th1 O11 101.97(18) . .
O22 Th1 O11 48.37(17) . .
O17 Th2 O1 79.94(17) . .
O17 Th2 O3 79.58(17) . .
O1 Th2 O3 77.78(18) . .
O17 Th2 O15 75.06(18) . .
O1 Th2 O15 147.95(18) . .
O3 Th2 O15 78.24(18) . .
O17 Th2 O21 74.28(18) . .
O1 Th2 O21 84.55(18) . .
O3 Th2 O21 150.60(17) . .
O15 Th2 O21 107.17(18) . .
O17 Th2 O23 118.07(18) . .
O1 Th2 O23 143.09(19) . .
O3 Th2 O23 134.37(18) . .
O15 Th2 O23 68.11(18) . .
O21 Th2 O23 71.59(18) . .
O17 Th2 O8 137.40(19) . .
O1 Th2 O8 76.91(17) . .
O3 Th2 O8 128.37(18) . .
O15 Th2 O8 135.08(17) . .
O21 Th2 O8 68.37(19) . .
O23 Th2 O8 68.36(18) . .
O17 Th2 O26 140.5(2) . .
O1 Th2 O26 119.95(17) . .
O3 Th2 O26 72.96(18) . .
O15 Th2 O26 71.95(19) . .
O21 Th2 O26 136.44(18) . .
O23 Th2 O26 67.97(18) . .
O8 Th2 O26 82.1(2) . .
O17 Th2 O25 138.29(16) . .
O1 Th2 O25 72.78(17) . .
O3 Th2 O25 64.40(18) . .
O15 Th2 O25 114.61(18) . .
O21 Th2 O25 131.82(19) . .
O23 Th2 O25 102.45(18) . .
O8 Th2 O25 65.39(18) . .
O26 Th2 O25 47.40(16) . .
O6 Th3 O13 77.42(17) . .
O6 Th3 O9 79.84(18) . .
O13 Th3 O9 77.86(17) . .
O6 Th3 O5 73.51(19) . .
O13 Th3 O5 78.59(17) . .
O9 Th3 O5 147.58(18) . .
O6 Th3 O10 72.64(17) . .
O13 Th3 O10 147.37(19) . .
O9 Th3 O10 84.31(18) . .
O5 Th3 O10 104.52(19) . .
O6 Th3 O27 116.15(18) . .
O13 Th3 O27 141.67(19) . .
O9 Th3 O27 137.69(16) . .
O5 Th3 O27 72.36(18) . .
O10 Th3 O27 66.19(19) . .
O6 Th3 O31 143.55(19) . .
O13 Th3 O31 122.80(19) . .
O9 Th3 O31 76.24(19) . .
O5 Th3 O31 135.8(2) . .
O10 Th3 O31 77.94(19) . .
O27 Th3 O31 68.66(19) . .
O6 Th3 O29 142.27(18) . .
O13 Th3 O29 82.17(19) . .
O9 Th3 O29 126.25(19) . .
O5 Th3 O29 71.54(19) . .
O10 Th3 O29 130.05(19) . .
O27 Th3 O29 65.39(18) . .
O31 Th3 O29 74.0(2) . .
O6 Th3 O34 141.19(18) . .
O13 Th3 O34 66.33(18) . .
O9 Th3 O34 79.5(2) . .
O5 Th3 O34 110.6(2) . .
O10 Th3 O34 136.69(19) . .
O27 Th3 O34 101.19(19) . .
O31 Th3 O34 59.31(19) . .
O29 Th3 O34 46.9(2) . .
O6 P1 O18 112.1(3) 2_676 .
O6 P1 O3 110.3(3) 2_676 2_676
O18 P1 O3 109.3(3) . 2_676
O6 P1 C6 107.8(3) 2_676 .
O18 P1 C6 108.2(3) . .
O3 P1 C6 109.1(3) 2_676 .
O2 P2 O1 111.9(3) . .
O2 P2 O13 109.9(3) . 2_676
O1 P2 O13 109.4(3) . 2_676
O2 P2 C1 109.5(3) . .
O1 P2 C1 107.8(3) . .
O13 P2 C1 108.2(3) 2_676 .
O5 P3 O14 116.8(3) 2_676 .
O5 P3 O7 107.9(3) 2_676 .
O14 P3 O7 107.1(3) . .
O5 P3 C4 107.4(3) 2_676 .
O14 P3 C4 111.2(3) . .
O7 P3 C4 105.9(4) . .
O21 P4 O19 115.9(3) . .
O21 P4 O12 105.4(3) . .
O19 P4 O12 109.8(3) . .
O21 P4 C7 111.1(3) . .
O19 P4 C7 107.9(3) . .
O12 P4 C7 106.4(3) . .
O10 P5 O15 116.6(3) . .
O10 P5 O16 105.7(3) . .
O15 P5 O16 109.2(3) . .
O10 P5 C8 110.5(4) . 2_676
O15 P5 C8 107.9(4) . 2_676
O16 P5 C8 106.4(3) . 2_676
O17 P6 O9 112.6(3) . .
O17 P6 O4 109.2(3) . .
O9 P6 O4 110.0(3) . .
O17 P6 C2 107.3(3) . .
O9 P6 C2 107.2(3) . .
O4 P6 C2 110.6(3) . .
P2 O1 Th2 149.9(3) . .
P2 O2 Th1 162.1(3) . .
P1 O3 Th2 138.2(3) 2_676 .
P6 O4 Th1 139.6(3) . .
P3 O5 Th3 156.7(3) 2_676 .
P1 O6 Th3 159.7(3) 2_676 .
P6 O9 Th3 150.8(3) . .
P5 O10 Th3 141.1(3) . .
N2 O11 Th1 96.3(4) . .
P2 O13 Th3 138.7(3) 2_676 .
P3 O14 Th1 141.5(3) . .
P5 O15 Th2 158.4(3) . .
P6 O17 Th2 157.7(3) . .
P1 O18 Th1 157.0(3) . .
P4 O19 Th1 158.1(3) . .
N5 O20 Th1 136.9(8) . .
P4 O21 Th2 141.8(3) . .
N2 O22 Th1 98.5(4) . .
N1 O25 Th2 96.6(5) . .
N1 O26 Th2 99.8(4) . .
N4 O29 Th3 104.2(6) . .
O32 N1 O25 122.4(7) . .
O32 N1 O26 122.8(7) . .
O25 N1 O26 114.8(7) . .
O33 N2 O22 121.5(7) . .
O33 N2 O11 121.6(7) . .
O22 N2 O11 116.8(7) . .
O28 N3 O30 119.8(8) . .
O28 N3 O35 119.5(9) . .
O30 N3 O35 120.7(9) . .
N4 O34 Th3 93.0(5) . .
C4 C1 C5 118.4(8) . .
C4 C1 P2 125.6(6) . .
C5 C1 P2 116.0(6) . .
C10 C2 C7 119.0(7) . .
C10 C2 P6 116.6(6) . .
C7 C2 P6 124.4(6) . .
C12 C3 C4 121.1(8) . .
C1 C4 C3 119.7(7) . .
C1 C4 P3 121.7(6) . .
C3 C4 P3 118.4(6) . .
C11 C5 C1 121.1(8) . .
C15 C6 C8 119.2(7) . .
C15 C6 P1 117.1(6) . .
C8 C6 P1 123.8(6) . .
O36 N4 O29 119.1(10) . .
O36 N4 O34 125.0(9) . .
O29 N4 O34 115.9(9) . .
C9 C7 C2 118.3(8) . .
C9 C7 P4 117.6(7) . .
C2 C7 P4 124.0(5) . .
C16 C8 C6 119.1(8) . .
C16 C8 P5 117.8(6) . 2_676
C6 C8 P5 122.9(6) . 2_676
C14 C9 C7 122.0(8) . .
C13 C10 C2 121.2(8) . .
C12 C11 C5 119.2(8) . .
C3 C12 C11 120.4(8) . .
C14 C13 C10 120.5(8) . .
C13 C14 C9 119.0(8) . .
C17 C15 C6 121.6(8) . .
C8 C16 C18 121.0(8) . .
C18 C17 C15 118.8(9) . .
C17 C18 C16 120.3(8) . .
O38 N5 O37 118.8(16) . .
O38 N5 O20 122.5(14) . .
O37 N5 O20 117.9(14) . .
O38 N5 O37 49.1(10) . 2_566
O37 N5 O37 75.1(13) . 2_566
O20 N5 O37 162.1(12) . 2_566
O38 O37 N5 149.3(17) 2_566 .
O38 O37 N5 56.8(11) 2_566 2_566
N5 O37 N5 104.9(12) . 2_566
O38 O37 O37 101.3(15) 2_566 2_566
N5 O37 O37 56.3(10) . 2_566
N5 O37 O37 48.5(9) 2_566 2_566
O37 O38 N5 74.0(13) 2_566 .

loop_
_geom_bond_atom_site_label_1
_geom_bond_atom_site_label_2
_geom_bond_distance
_geom_bond_site_symmetry_2
Th1 O18 2.322(5) .
Th1 O2 2.348(5) .
Th1 O19 2.353(5) .
Th1 O14 2.366(5) .
Th1 O4 2.387(5) .
Th1 O24 2.527(6) .
Th1 O20 2.556(6) .
Th1 O22 2.607(6) .
Th1 O11 2.644(6) .
Th2 O17 2.320(5) .
Th2 O1 2.350(5) .
Th2 O3 2.355(5) .
Th2 O15 2.360(5) .
Th2 O21 2.372(5) .
Th2 O23 2.536(5) .
Th2 O8 2.549(6) .
Th2 O26 2.625(6) .
Th2 O25 2.694(6) .
Th3 O6 2.306(5) .
Th3 O13 2.346(5) .
Th3 O9 2.348(5) .
Th3 O5 2.358(5) .
Th3 O10 2.361(5) .
Th3 O27 2.581(5) .
Th3 O31 2.600(6) .
Th3 O29 2.602(6) .
Th3 O34 2.832(7) .
P1 O6 1.510(5) 2_676
P1 O18 1.518(5) .
P1 O3 1.522(6) 2_676
P1 C6 1.813(8) .
P2 O2 1.521(5) .
P2 O1 1.525(5) .
P2 O13 1.545(5) 2_676
P2 C1 1.796(9) .
P3 O5 1.506(5) 2_676
P3 O14 1.509(5) .
P3 O7 1.583(6) .
P3 C4 1.808(8) .
P4 O21 1.497(6) .
P4 O19 1.507(5) .
P4 O12 1.575(6) .
P4 C7 1.791(9) .
P5 O10 1.498(6) .
P5 O15 1.504(6) .
P5 O16 1.581(5) .
P5 C8 1.803(8) 2_676
P6 O17 1.521(6) .
P6 O9 1.523(6) .
P6 O4 1.527(5) .
P6 C2 1.818(7) .
O3 P1 1.522(6) 2_676
O5 P3 1.506(5) 2_676
O6 P1 1.510(5) 2_676
O11 N2 1.271(8) .
O13 P2 1.545(5) 2_676
O20 N5 1.276(14) .
O22 N2 1.256(9) .
O25 N1 1.267(9) .
O26 N1 1.272(8) .
O28 N3 1.251(10) .
O29 N4 1.281(9) .
O30 N3 1.252(10) .
O32 N1 1.231(9) .
N2 O33 1.234(9) .
N3 O35 1.252(10) .
O34 N4 1.281(11) .
C1 C4 1.398(11) .
C1 C5 1.406(11) .
C2 C10 1.401(11) .
C2 C7 1.412(11) .
C3 C12 1.373(11) .
C3 C4 1.397(11) .
C5 C11 1.401(12) .
C6 C15 1.393(11) .
C6 C8 1.408(10) .
N4 O36 1.227(12) .
C7 C9 1.398(10) .
C8 C16 1.385(11) .
C8 P5 1.803(8) 2_676
C9 C14 1.395(12) .
C10 C13 1.384(10) .
C11 C12 1.380(12) .
C13 C14 1.373(13) .
C15 C17 1.390(11) .
C16 C18 1.392(12) .
C17 C18 1.389(12) .
N5 O38 1.233(19) .
N5 O37 1.275(18) .
N5 O37 1.416(18) 2_566
O37 O38 1.113(18) 2_566
O37 N5 1.416(18) 2_566
O37 O37 1.64(3) 2_566
O38 O37 1.113(18) 2_566
